data_2243782
loop_
_publ_author_name
'Windorff, Cory J.'
'Cross, Justin N.'
'Scott, Brian L.'
'Kozimor, Stosh A.'
'Evans, William J.'

_publ_section_title
;
 Crystallographic characterization of (C~5~H~4~SiMe~3~)~3~U(BH~4~)
;
_journal_coeditor_code ZL5005
_journal_issue 4
_journal_name_full 'Acta Crystallographica Section E'
_journal_page_first 383
_journal_page_last 389
_journal_paper_doi 10.1107/S2056989021002425
_journal_volume 77
_journal_year 2021
_chemical_formula_iupac '[U (B H4) (C8 H13 Si)3]'
_chemical_formula_moiety 'C24 H43 B Si3 U'
_chemical_formula_sum 'C24 H43 B Si3 U'
_chemical_formula_weight 664.69
_chemical_name_systematic (Borohydrido-\k^3^<i>H</i>)tris[\h^5^-(trimethylsilyl)cyclopentadienyl]uranium(IV)
_space_group_crystal_system triclinic
_space_group_IT_number 2
_space_group_name_Hall '-P 1'
_space_group_name_H-M_alt 'P -1'
_atom_sites_solution_hydrogens mixed
_atom_sites_solution_primary direct
_atom_sites_solution_secondary difmap
_audit_creation_method SHELXL-2018/3
_cell_angle_alpha 94.159(3)
_cell_angle_beta 96.016(3)
_cell_angle_gamma 103.256(3)
_cell_formula_units_Z 2
_cell_length_a 8.7530(15)
_cell_length_b 12.217(2)
_cell_length_c 13.657(2)
_cell_measurement_reflns_used 30231
_cell_measurement_temperature 112(2)
_cell_measurement_theta_max 33.142
_cell_measurement_theta_min 2.409
_cell_volume 1406.6(4)
_computing_cell_refinement
;
APEX3 (Bruker, 2018)
;
_computing_data_collection
;
APEX3 (Bruker, 2018)
;
_computing_data_reduction
;
SAINT (Bruker, 2018)
;
_computing_molecular_graphics
;
<i>SHELXTL2018/3</i> (Sheldrick, 2008)
;
_computing_publication_material
;
<i>SHELXTL2018/3</i> (Sheldrick, 2008)
;
_computing_structure_refinement
;
<i>SHELXL2018/3</i> (Sheldrick, 2015)
;
_computing_structure_solution
;
SHELXS97 (Sheldrick, 2008)
;
_diffrn_ambient_temperature 112(2)
_diffrn_measured_fraction_theta_full 0.998
_diffrn_measured_fraction_theta_max 0.996
_diffrn_measurement_device_type 'Bruker D8 Quest with Photon II detector'
_diffrn_measurement_method '\w scans'
_diffrn_radiation_source 'I\mS 3.0 microfocus'
_diffrn_radiation_type MoK\a
_diffrn_radiation_wavelength 0.71073
_diffrn_reflns_av_R_equivalents 0.0551
_diffrn_reflns_av_unetI/netI 0.0641
_diffrn_reflns_limit_h_max 13
_diffrn_reflns_limit_h_min -13
_diffrn_reflns_limit_k_max 18
_diffrn_reflns_limit_k_min -18
_diffrn_reflns_limit_l_max 20
_diffrn_reflns_limit_l_min -20
_diffrn_reflns_number 30231
_diffrn_reflns_theta_full 25.242
_diffrn_reflns_theta_max 33.142
_diffrn_reflns_theta_min 2.409
_diffrn_standards_decay_% 0
_diffrn_standards_interval_count 0
_diffrn_standards_interval_time 0
_diffrn_standards_number 0
_exptl_absorpt_coefficient_mu 5.906
_exptl_absorpt_correction_T_max 0.7469
_exptl_absorpt_correction_T_min 0.4131
_exptl_absorpt_correction_type multi-scan
_exptl_absorpt_process_details
;
(SADABS; Krause <i>et al.</i>,  2015)
;
_exptl_crystal_colour red
_exptl_crystal_density_diffrn 1.569
_exptl_crystal_description plate
_exptl_crystal_F_000 652
_exptl_crystal_size_max 0.881
_exptl_crystal_size_mid 0.622
_exptl_crystal_size_min 0.173
_refine_diff_density_max 3.873
_refine_diff_density_min -2.719
_refine_ls_extinction_method none
_refine_ls_goodness_of_fit_ref 1.068
_refine_ls_hydrogen_treatment mixed
_refine_ls_matrix_type full
_refine_ls_number_parameters 274
_refine_ls_number_reflns 10686
_refine_ls_number_restraints 0
_refine_ls_restrained_S_all 1.068
_refine_ls_R_factor_all 0.0466
_refine_ls_R_factor_gt 0.0370
_refine_ls_shift/su_max 0.002
_refine_ls_shift/su_mean 0.000
_refine_ls_structure_factor_coef Fsqd
_refine_ls_weighting_details 'w=1/[\s^2^(Fo^2^)+(0.0549P)^2^] where P=(Fo^2^+2Fc^2^)/3'
_refine_ls_weighting_scheme calc
_refine_ls_wR_factor_gt 0.0975
_refine_ls_wR_factor_ref 0.1017
_reflns_number_gt 9355
_reflns_number_total 10686
_reflns_threshold_expression 'I > 2\s(I)'
_cod_data_source_file zl5005sup1.cif
_cod_data_source_block I
_cod_database_code 2243782
_shelx_space_group_comment
;
The symmetry employed for this shelxl refinement is uniquely defined
by the following loop, which should always be used as a source of
symmetry information in preference to the above space-group names.
They are only intended as comments.
;
_shelx_estimated_absorpt_t_min 0.078
_shelx_estimated_absorpt_t_max 0.428

loop_
_space_group_symop_operation_xyz
'x, y, z'
'-x, -y, -z'

loop_
_atom_site_type_symbol
_atom_site_label
_atom_site_fract_x
_atom_site_fract_y
_atom_site_fract_z
_atom_site_U_iso_or_equiv
_atom_site_adp_type
_atom_site_calc_flag
_atom_site_occupancy
_atom_site_disorder_assembly
_atom_site_disorder_group
U U1 0.51249(2) 0.16808(2) 0.26353(2) 0.00963(4) Uani d 1 . .
B B1 0.8150(5) 0.2329(4) 0.3009(4) 0.0177(8) Uani d 1 . .
H H1A 0.761(6) 0.294(5) 0.308(4) 0.027 Uiso d 1 . .
H H1B 0.771(6) 0.205(5) 0.219(4) 0.027 Uiso d 1 . .
H H1C 0.762(6) 0.166(5) 0.348(4) 0.027 Uiso d 1 . .
H H1D 0.944(6) 0.271(5) 0.317(4) 0.027 Uiso d 1 . .
Si Si1 0.76504(13) 0.39347(9) 0.07862(8) 0.0156(2) Uani d 1 . .
Si Si2 0.71528(13) 0.35432(9) 0.54090(9) 0.0161(2) Uani d 1 . .
Si Si3 0.79753(13) -0.07373(10) 0.23562(8) 0.0161(2) Uani d 1 . .
C C1 0.5747(4) 0.3269(3) 0.1255(3) 0.0134(6) Uani d 1 . .
C C2 0.4548(4) 0.2353(3) 0.0762(3) 0.0142(7) Uani d 1 . .
H H2 0.467664 0.185642 0.022485 0.017 Uiso calc 1 . .
C C3 0.3126(4) 0.2291(3) 0.1192(3) 0.0168(7) Uani d 1 . .
H H3A 0.205686 0.182752 0.090235 0.020 Uiso calc 1 . .
C C4 0.3423(5) 0.3169(3) 0.1952(3) 0.0194(8) Uani d 1 . .
H H4A 0.259820 0.343109 0.229549 0.023 Uiso calc 1 . .
C C5 0.5036(5) 0.3754(3) 0.2021(3) 0.0170(7) Uani d 1 . .
H H5A 0.551554 0.449334 0.242324 0.020 Uiso calc 1 . .
C C6 0.8516(6) 0.2832(4) 0.0182(4) 0.0258(9) Uani d 1 . .
H H6A 0.773894 0.237713 -0.034755 0.039 Uiso calc 1 . .
H H6B 0.946750 0.320007 -0.009698 0.039 Uiso calc 1 . .
H H6C 0.879493 0.234315 0.067481 0.039 Uiso calc 1 . .
C C7 0.9080(5) 0.4833(4) 0.1805(4) 0.0259(9) Uani d 1 . .
H H7A 0.935861 0.435704 0.231009 0.039 Uiso calc 1 . .
H H7B 1.003659 0.521095 0.153741 0.039 Uiso calc 1 . .
H H7C 0.859331 0.540147 0.210342 0.039 Uiso calc 1 . .
C C8 0.7126(6) 0.4851(4) -0.0173(4) 0.0284(10) Uani d 1 . .
H H8A 0.637627 0.438442 -0.070950 0.043 Uiso calc 1 . .
H H8B 0.664218 0.541988 0.012768 0.043 Uiso calc 1 . .
H H8C 0.808545 0.522937 -0.043833 0.043 Uiso calc 1 . .
C C9 0.5445(4) 0.2558(3) 0.4617(3) 0.0139(6) Uani d 1 . .
C C10 0.5031(4) 0.1358(3) 0.4589(3) 0.0129(6) Uani d 1 . .
H H10A 0.566960 0.090586 0.496241 0.016 Uiso calc 1 . .
C C11 0.3457(4) 0.0938(3) 0.4159(3) 0.0148(7) Uani d 1 . .
H H11A 0.280490 0.015468 0.418243 0.018 Uiso calc 1 . .
C C12 0.2877(4) 0.1864(3) 0.3859(3) 0.0159(7) Uani d 1 . .
H H12A 0.174487 0.184244 0.363546 0.019 Uiso calc 1 . .
C C13 0.4089(5) 0.2856(3) 0.4155(3) 0.0156(7) Uani d 1 . .
H H13 0.400650 0.360371 0.406008 0.019 Uiso calc 1 . .
C C14 0.7834(5) 0.4881(3) 0.4818(4) 0.0236(9) Uani d 1 . .
H H14A 0.694252 0.523095 0.467930 0.035 Uiso calc 1 . .
H H14B 0.867433 0.540488 0.526781 0.035 Uiso calc 1 . .
H H14C 0.823995 0.470669 0.419794 0.035 Uiso calc 1 . .
C C15 0.6386(6) 0.3890(4) 0.6594(3) 0.0269(9) Uani d 1 . .
H H15A 0.553651 0.428013 0.645944 0.040 Uiso calc 1 . .
H H15B 0.597529 0.319142 0.688904 0.040 Uiso calc 1 . .
H H15C 0.724665 0.438154 0.705407 0.040 Uiso calc 1 . .
C C16 0.8764(5) 0.2804(4) 0.5706(3) 0.0226(8) Uani d 1 . .
H H16A 0.965381 0.332556 0.612059 0.034 Uiso calc 1 . .
H H16B 0.836522 0.215057 0.606193 0.034 Uiso calc 1 . .
H H16C 0.911947 0.254911 0.509097 0.034 Uiso calc 1 . .
C C17 0.6012(4) -0.0360(3) 0.2171(3) 0.0128(6) Uani d 1 . .
C C18 0.4764(5) -0.0648(3) 0.2755(3) 0.0140(6) Uani d 1 . .
H H18 0.485999 -0.088223 0.340226 0.017 Uiso calc 1 . .
C C19 0.3343(4) -0.0530(3) 0.2215(3) 0.0153(7) Uani d 1 . .
H H19 0.232617 -0.068713 0.243279 0.018 Uiso calc 1 . .
C C20 0.3699(4) -0.0141(3) 0.1306(3) 0.0145(7) Uani d 1 . .
H H20A 0.290811 -0.013775 0.072251 0.017 Uiso calc 1 . .
C C21 0.5350(4) -0.0017(3) 0.1283(3) 0.0130(6) Uani d 1 . .
H H21A 0.589324 0.009939 0.067662 0.016 Uiso calc 1 . .
C C22 0.8854(5) -0.0487(4) 0.3683(3) 0.0238(9) Uani d 1 . .
H H22A 0.904791 0.031903 0.390761 0.036 Uiso calc 1 . .
H H22B 0.811913 -0.092648 0.408388 0.036 Uiso calc 1 . .
H H22C 0.985486 -0.072076 0.375288 0.036 Uiso calc 1 . .
C C23 0.7622(7) -0.2283(4) 0.1955(4) 0.0334(11) Uani d 1 . .
H H23A 0.716059 -0.243268 0.125928 0.050 Uiso calc 1 . .
H H23B 0.862889 -0.250933 0.203265 0.050 Uiso calc 1 . .
H H23C 0.689316 -0.271505 0.236365 0.050 Uiso calc 1 . .
C C24 0.9339(5) 0.0070(4) 0.1537(4) 0.0277(10) Uani d 1 . .
H H24A 0.883975 -0.008159 0.084891 0.042 Uiso calc 1 . .
H H24B 0.954902 0.088142 0.174393 0.042 Uiso calc 1 . .
H H24C 1.033665 -0.016878 0.159288 0.042 Uiso calc 1 . .

loop_
_atom_site_aniso_label
_atom_site_aniso_U_11
_atom_site_aniso_U_22
_atom_site_aniso_U_33
_atom_site_aniso_U_12
_atom_site_aniso_U_13
_atom_site_aniso_U_23
U1 0.00980(6) 0.01025(6) 0.00983(7) 0.00336(4) 0.00194(4) 0.00341(4)
B1 0.0131(18) 0.019(2) 0.021(2) 0.0041(15) 0.0016(16) 0.0059(16)
Si1 0.0167(5) 0.0131(4) 0.0176(5) 0.0025(4) 0.0052(4) 0.0052(4)
Si2 0.0188(5) 0.0123(4) 0.0163(5) 0.0030(4) 0.0004(4) 0.0002(4)
Si3 0.0160(5) 0.0195(5) 0.0161(5) 0.0099(4) 0.0025(4) 0.0049(4)
C1 0.0143(15) 0.0126(15) 0.0135(16) 0.0032(12) 0.0010(12) 0.0050(12)
C2 0.0163(16) 0.0158(16) 0.0109(16) 0.0038(13) 0.0015(13) 0.0037(12)
C3 0.0140(16) 0.0207(18) 0.0172(18) 0.0051(13) 0.0010(13) 0.0098(14)
C4 0.0163(17) 0.0192(18) 0.028(2) 0.0106(14) 0.0061(15) 0.0141(16)
C5 0.0186(17) 0.0148(16) 0.0210(19) 0.0079(13) 0.0051(14) 0.0091(14)
C6 0.030(2) 0.020(2) 0.029(2) 0.0048(17) 0.0154(19) 0.0026(17)
C7 0.024(2) 0.021(2) 0.030(2) -0.0006(16) 0.0056(18) 0.0030(17)
C8 0.028(2) 0.029(2) 0.032(3) 0.0063(18) 0.0100(19) 0.021(2)
C9 0.0145(15) 0.0117(15) 0.0165(17) 0.0045(12) 0.0024(13) 0.0022(12)
C10 0.0168(16) 0.0122(15) 0.0102(15) 0.0033(12) 0.0028(12) 0.0028(12)
C11 0.0148(15) 0.0169(16) 0.0132(16) 0.0016(13) 0.0061(13) 0.0057(13)
C12 0.0119(15) 0.0236(18) 0.0143(17) 0.0067(13) 0.0046(13) 0.0026(14)
C13 0.0167(16) 0.0175(17) 0.0145(17) 0.0076(13) 0.0025(13) 0.0023(13)
C14 0.026(2) 0.0122(17) 0.032(2) 0.0031(15) 0.0054(18) 0.0032(16)
C15 0.037(2) 0.023(2) 0.018(2) 0.0031(18) 0.0037(18) -0.0048(16)
C16 0.0228(19) 0.0204(19) 0.025(2) 0.0080(15) -0.0036(16) 0.0027(16)
C17 0.0141(15) 0.0125(15) 0.0126(16) 0.0041(12) 0.0025(12) 0.0029(12)
C18 0.0190(17) 0.0126(15) 0.0104(16) 0.0033(13) 0.0025(13) 0.0024(12)
C19 0.0137(15) 0.0127(15) 0.0182(18) -0.0003(12) 0.0032(13) 0.0031(13)
C20 0.0140(15) 0.0176(16) 0.0097(16) 0.0018(13) -0.0030(12) -0.0001(12)
C21 0.0149(16) 0.0140(15) 0.0111(16) 0.0063(12) 0.0007(12) -0.0007(12)
C22 0.0220(19) 0.033(2) 0.020(2) 0.0142(17) 0.0007(16) 0.0059(17)
C23 0.040(3) 0.025(2) 0.041(3) 0.022(2) 0.001(2) -0.001(2)
C24 0.023(2) 0.038(3) 0.030(2) 0.0164(19) 0.0102(18) 0.014(2)

loop_
_atom_type_symbol
_atom_type_description
_atom_type_scat_dispersion_real
_atom_type_scat_dispersion_imag
_atom_type_scat_source
B B 0.0013 0.0007 'International Tables Vol C Tables 4.2.6.8 and 6.1.1.4'
C C 0.0033 0.0016 'International Tables Vol C Tables 4.2.6.8 and 6.1.1.4'
H H 0.0000 0.0000 'International Tables Vol C Tables 4.2.6.8 and 6.1.1.4'
Si Si 0.0817 0.0704 'International Tables Vol C Tables 4.2.6.8 and 6.1.1.4'
U U -9.6767 9.6646 'International Tables Vol C Tables 4.2.6.8 and 6.1.1.4'

loop_
_geom_angle_atom_site_label_1
_geom_angle_atom_site_label_2
_geom_angle_atom_site_label_3
_geom_angle_site_symmetry_1
_geom_angle_site_symmetry_3
_geom_angle
_geom_angle_publ_flag
B1 U1 C21 . . 91.29(14) ?
B1 U1 C10 . . 88.27(13) ?
C21 U1 C10 . . 121.25(11) ?
B1 U1 C20 . . 121.42(14) ?
C21 U1 C20 . . 30.15(11) ?
C10 U1 C20 . . 116.28(11) ?
B1 U1 C5 . . 89.68(13) ?
C21 U1 C5 . . 119.23(12) ?
C10 U1 C5 . . 119.52(12) ?
C20 U1 C5 . . 115.78(12) ?
B1 U1 C12 . . 128.78(14) ?
C21 U1 C12 . . 131.96(12) ?
C10 U1 C12 . . 48.97(11) ?
C20 U1 C12 . . 104.45(12) ?
C5 U1 C12 . . 89.90(12) ?
B1 U1 C11 . . 117.73(13) ?
C21 U1 C11 . . 113.80(11) ?
C10 U1 C11 . . 29.63(11) ?
C20 U1 C11 . . 95.57(11) ?
C5 U1 C11 . . 118.89(12) ?
C12 U1 C11 . . 29.73(11) ?
B1 U1 C4 . . 119.54(13) ?
C21 U1 C4 . . 115.96(13) ?
C10 U1 C4 . . 114.79(12) ?
C20 U1 C4 . . 98.00(13) ?
C5 U1 C4 . . 29.91(11) ?
C12 U1 C4 . . 70.43(12) ?
C11 U1 C4 . . 99.66(12) ?
B1 U1 C3 . . 129.05(13) ?
C21 U1 C3 . . 87.02(12) ?
C10 U1 C3 . . 134.56(12) ?
C20 U1 C3 . . 69.70(12) ?
C5 U1 C3 . . 49.08(12) ?
C12 U1 C3 . . 85.59(12) ?
C11 U1 C3 . . 109.24(11) ?
C4 U1 C3 . . 29.34(13) ?
B1 U1 H1A . . 22.4(14) ?
C21 U1 H1A . . 110.3(14) ?
C10 U1 H1A . . 88.4(14) ?
C20 U1 H1A . . 139.8(14) ?
C5 U1 H1A . . 70.3(13) ?
C12 U1 H1A . . 115.5(14) ?
C11 U1 H1A . . 116.7(14) ?
C4 U1 H1A . . 99.3(13) ?
C3 U1 H1A . . 116.2(13) ?
B1 U1 H1B . . 26.5(14) ?
C21 U1 H1B . . 70.8(14) ?
C10 U1 H1B . . 113.0(14) ?
C20 U1 H1B . . 100.0(14) ?
C5 U1 H1B . . 85.6(13) ?
C12 U1 H1B . . 154.6(14) ?
C11 U1 H1B . . 141.1(13) ?
C4 U1 H1B . . 113.1(13) ?
C3 U1 H1B . . 109.6(13) ?
H1A U1 H1B . . 39.9(19) ?
B1 U1 H1C . . 25.8(13) ?
C21 U1 H1C . . 90.4(14) ?
C10 U1 H1C . . 66.9(14) ?
C20 U1 H1C . . 116.7(13) ?
C5 U1 H1C . . 112.4(13) ?
C12 U1 H1C . . 114.2(14) ?
C11 U1 H1C . . 94.8(13) ?
C4 U1 H1C . . 140.7(13) ?
C3 U1 H1C . . 154.7(13) ?
H1A U1 H1C . . 42.1(18) ?
H1B U1 H1C . . 46.4(18) ?
U1 B1 H1A . . 66(3) ?
U1 B1 H1B . . 66(3) ?
H1A B1 H1B . . 97(4) ?
U1 B1 H1C . . 67(3) ?
H1A B1 H1C . . 107(4) ?
H1B B1 H1C . . 110(4) ?
U1 B1 H1D . . 174(3) ?
H1A B1 H1D . . 108(4) ?
H1B B1 H1D . . 115(4) ?
H1C B1 H1D . . 118(4) ?
C7 Si1 C8 . . 109.1(2) ?
C7 Si1 C6 . . 111.5(2) ?
C8 Si1 C6 . . 108.4(2) ?
C7 Si1 C1 . . 110.74(19) ?
C8 Si1 C1 . . 106.02(19) ?
C6 Si1 C1 . . 110.83(18) ?
C16 Si2 C9 . . 109.96(19) ?
C16 Si2 C15 . . 107.7(2) ?
C9 Si2 C15 . . 105.7(2) ?
C16 Si2 C14 . . 113.1(2) ?
C9 Si2 C14 . . 111.05(19) ?
C15 Si2 C14 . . 109.0(2) ?
C22 Si3 C23 . . 108.2(2) ?
C22 Si3 C17 . . 111.93(19) ?
C23 Si3 C17 . . 107.1(2) ?
C22 Si3 C24 . . 111.8(2) ?
C23 Si3 C24 . . 108.4(3) ?
C17 Si3 C24 . . 109.23(18) ?
C2 C1 C5 . . 105.6(3) ?
C2 C1 Si1 . . 126.1(3) ?
C5 C1 Si1 . . 126.4(3) ?
C1 C2 C3 . . 109.7(4) ?
C1 C2 H2 . . 125.2 ?
C3 C2 H2 . . 125.2 ?
C4 C3 C2 . . 107.5(3) ?
C4 C3 U1 . . 75.3(2) ?
C2 C3 U1 . . 75.9(2) ?
C4 C3 H3A . . 125.5 ?
C2 C3 H3A . . 125.5 ?
U1 C3 H3A . . 125.5 ?
C3 C4 C5 . . 108.4(4) ?
C3 C4 U1 . . 75.3(2) ?
C5 C4 U1 . . 74.4(2) ?
C3 C4 H4A . . 125.3 ?
C5 C4 H4A . . 125.3 ?
U1 C4 H4A . . 125.3 ?
C4 C5 C1 . . 108.8(4) ?
C4 C5 U1 . . 75.7(2) ?
C1 C5 U1 . . 77.6(2) ?
C4 C5 H5A . . 124.8 ?
C1 C5 H5A . . 124.8 ?
U1 C5 H5A . . 124.8 ?
Si1 C6 H6A . . 109.5 ?
Si1 C6 H6B . . 109.5 ?
H6A C6 H6B . . 109.5 ?
Si1 C6 H6C . . 109.5 ?
H6A C6 H6C . . 109.5 ?
H6B C6 H6C . . 109.5 ?
Si1 C7 H7A . . 109.5 ?
Si1 C7 H7B . . 109.5 ?
H7A C7 H7B . . 109.5 ?
Si1 C7 H7C . . 109.5 ?
H7A C7 H7C . . 109.5 ?
H7B C7 H7C . . 109.5 ?
Si1 C8 H8A . . 109.5 ?
Si1 C8 H8B . . 109.5 ?
H8A C8 H8B . . 109.5 ?
Si1 C8 H8C . . 109.5 ?
H8A C8 H8C . . 109.5 ?
H8B C8 H8C . . 109.5 ?
C13 C9 C10 . . 105.6(3) ?
C13 C9 Si2 . . 125.9(3) ?
C10 C9 Si2 . . 126.4(3) ?
C11 C10 C9 . . 109.8(3) ?
C11 C10 U1 . . 76.0(2) ?
C9 C10 U1 . . 77.7(2) ?
C11 C10 H10A . . 124.4 ?
C9 C10 H10A . . 124.4 ?
U1 C10 H10A . . 124.4 ?
C10 C11 C12 . . 107.6(3) ?
C10 C11 U1 . . 74.3(2) ?
C12 C11 U1 . . 74.9(2) ?
C10 C11 H11A . . 125.7 ?
C12 C11 H11A . . 125.7 ?
U1 C11 H11A . . 125.7 ?
C11 C12 C13 . . 107.6(3) ?
C11 C12 U1 . . 75.4(2) ?
C13 C12 U1 . . 76.6(2) ?
C11 C12 H12A . . 125.4 ?
C13 C12 H12A . . 125.4 ?
U1 C12 H12A . . 125.4 ?
C12 C13 C9 . . 109.4(3) ?
C12 C13 H13 . . 125.3 ?
C9 C13 H13 . . 125.3 ?
Si2 C14 H14A . . 109.5 ?
Si2 C14 H14B . . 109.5 ?
H14A C14 H14B . . 109.5 ?
Si2 C14 H14C . . 109.5 ?
H14A C14 H14C . . 109.5 ?
H14B C14 H14C . . 109.5 ?
Si2 C15 H15A . . 109.5 ?
Si2 C15 H15B . . 109.5 ?
H15A C15 H15B . . 109.5 ?
Si2 C15 H15C . . 109.5 ?
H15A C15 H15C . . 109.5 ?
H15B C15 H15C . . 109.5 ?
Si2 C16 H16A . . 109.5 ?
Si2 C16 H16B . . 109.5 ?
H16A C16 H16B . . 109.5 ?
Si2 C16 H16C . . 109.5 ?
H16A C16 H16C . . 109.5 ?
H16B C16 H16C . . 109.5 ?
C18 C17 C21 . . 106.5(3) ?
C18 C17 Si3 . . 126.3(3) ?
C21 C17 Si3 . . 125.2(3) ?
C17 C18 C19 . . 108.8(3) ?
C17 C18 H18 . . 125.6 ?
C19 C18 H18 . . 125.6 ?
C20 C19 C18 . . 108.2(3) ?
C20 C19 H19 . . 125.9 ?
C18 C19 H19 . . 125.9 ?
C19 C20 C21 . . 107.5(3) ?
C19 C20 U1 . . 77.0(2) ?
C21 C20 U1 . . 74.8(2) ?
C19 C20 H20A . . 125.5 ?
C21 C20 H20A . . 125.5 ?
U1 C20 H20A . . 125.5 ?
C20 C21 C17 . . 109.0(3) ?
C20 C21 U1 . . 75.0(2) ?
C17 C21 U1 . . 78.9(2) ?
C20 C21 H21A . . 124.6 ?
C17 C21 H21A . . 124.6 ?
U1 C21 H21A . . 124.6 ?
Si3 C22 H22A . . 109.5 ?
Si3 C22 H22B . . 109.5 ?
H22A C22 H22B . . 109.5 ?
Si3 C22 H22C . . 109.5 ?
H22A C22 H22C . . 109.5 ?
H22B C22 H22C . . 109.5 ?
Si3 C23 H23A . . 109.5 ?
Si3 C23 H23B . . 109.5 ?
H23A C23 H23B . . 109.5 ?
Si3 C23 H23C . . 109.5 ?
H23A C23 H23C . . 109.5 ?
H23B C23 H23C . . 109.5 ?
Si3 C24 H24A . . 109.5 ?
Si3 C24 H24B . . 109.5 ?
H24A C24 H24B . . 109.5 ?
Si3 C24 H24C . . 109.5 ?
H24A C24 H24C . . 109.5 ?
H24B C24 H24C . . 109.5 ?

loop_
_geom_bond_atom_site_label_1
_geom_bond_atom_site_label_2
_geom_bond_site_symmetry_2
_geom_bond_distance
_geom_bond_publ_flag
U1 B1 . 2.568(4) ?
U1 C21 . 2.731(4) ?
U1 C10 . 2.732(4) ?
U1 C20 . 2.733(4) ?
U1 C5 . 2.740(4) ?
U1 C12 . 2.748(4) ?
U1 C11 . 2.754(3) ?
U1 C4 . 2.755(4) ?
U1 C3 . 2.755(4) ?
U1 H1A . 2.35(5) ?
U1 H1B . 2.35(5) ?
U1 H1C . 2.36(5) ?
B1 H1A . 0.98(6) ?
B1 H1B . 1.15(6) ?
B1 H1C . 1.12(5) ?
B1 H1D . 1.11(5) ?
Si1 C7 . 1.868(5) ?
Si1 C8 . 1.871(4) ?
Si1 C6 . 1.872(5) ?
Si1 C1 . 1.877(4) ?
Si2 C16 . 1.867(4) ?
Si2 C9 . 1.871(4) ?
Si2 C15 . 1.873(5) ?
Si2 C14 . 1.877(4) ?
Si3 C22 . 1.867(5) ?
Si3 C23 . 1.873(5) ?
Si3 C17 . 1.876(4) ?
Si3 C24 . 1.884(5) ?
C1 C2 . 1.418(5) ?
C1 C5 . 1.432(6) ?
C2 C3 . 1.420(5) ?
C2 H2 . 0.9500 ?
C3 C4 . 1.396(6) ?
C3 H3A . 1.0000 ?
C4 C5 . 1.418(5) ?
C4 H4A . 1.0000 ?
C5 H5A . 1.0000 ?
C6 H6A . 0.9800 ?
C6 H6B . 0.9800 ?
C6 H6C . 0.9800 ?
C7 H7A . 0.9800 ?
C7 H7B . 0.9800 ?
C7 H7C . 0.9800 ?
C8 H8A . 0.9800 ?
C8 H8B . 0.9800 ?
C8 H8C . 0.9800 ?
C9 C13 . 1.419(5) ?
C9 C10 . 1.424(5) ?
C10 C11 . 1.403(5) ?
C10 H10A . 1.0000 ?
C11 C12 . 1.411(5) ?
C11 H11A . 1.0000 ?
C12 C13 . 1.417(5) ?
C12 H12A . 1.0000 ?
C13 H13 . 0.9500 ?
C14 H14A . 0.9800 ?
C14 H14B . 0.9800 ?
C14 H14C . 0.9800 ?
C15 H15A . 0.9800 ?
C15 H15B . 0.9800 ?
C15 H15C . 0.9800 ?
C16 H16A . 0.9800 ?
C16 H16B . 0.9800 ?
C16 H16C . 0.9800 ?
C17 C18 . 1.415(5) ?
C17 C21 . 1.421(5) ?
C18 C19 . 1.420(5) ?
C18 H18 . 0.9500 ?
C19 C20 . 1.402(5) ?
C19 H19 . 0.9500 ?
C20 C21 . 1.421(5) ?
C20 H20A . 1.0000 ?
C21 H21A . 1.0000 ?
C22 H22A . 0.9800 ?
C22 H22B . 0.9800 ?
C22 H22C . 0.9800 ?
C23 H23A . 0.9800 ?
C23 H23B . 0.9800 ?
C23 H23C . 0.9800 ?
C24 H24A . 0.9800 ?
C24 H24B . 0.9800 ?
C24 H24C . 0.9800 ?

loop_
_geom_torsion_atom_site_label_1
_geom_torsion_atom_site_label_2
_geom_torsion_atom_site_label_3
_geom_torsion_atom_site_label_4
_geom_torsion_site_symmetry_1
_geom_torsion_site_symmetry_2
_geom_torsion_site_symmetry_3
_geom_torsion_site_symmetry_4
_geom_torsion
_geom_torsion_publ_flag
C7 Si1 C1 C2 . . . . -164.8(3) ?
C8 Si1 C1 C2 . . . . 76.9(4) ?
C6 Si1 C1 C2 . . . . -40.5(4) ?
C7 Si1 C1 C5 . . . . 33.1(4) ?
C8 Si1 C1 C5 . . . . -85.2(4) ?
C6 Si1 C1 C5 . . . . 157.4(3) ?
C5 C1 C2 C3 . . . . 1.5(4) ?
Si1 C1 C2 C3 . . . . -163.6(3) ?
C1 C2 C3 C4 . . . . 0.3(4) ?
C1 C2 C3 U1 . . . . -69.1(3) ?
C2 C3 C4 C5 . . . . -2.0(4) ?
U1 C3 C4 C5 . . . . 67.7(3) ?
C2 C3 C4 U1 . . . . -69.7(3) ?
C3 C4 C5 C1 . . . . 3.0(4) ?
U1 C4 C5 C1 . . . . 71.3(3) ?
C3 C4 C5 U1 . . . . -68.3(3) ?
C2 C1 C5 C4 . . . . -2.8(4) ?
Si1 C1 C5 C4 . . . . 162.3(3) ?
C2 C1 C5 U1 . . . . 67.2(2) ?
Si1 C1 C5 U1 . . . . -127.7(3) ?
C16 Si2 C9 C13 . . . . -172.4(3) ?
C15 Si2 C9 C13 . . . . 71.6(4) ?
C14 Si2 C9 C13 . . . . -46.5(4) ?
C16 Si2 C9 C10 . . . . 26.8(4) ?
C15 Si2 C9 C10 . . . . -89.2(4) ?
C14 Si2 C9 C10 . . . . 152.7(3) ?
C13 C9 C10 C11 . . . . -2.1(4) ?
Si2 C9 C10 C11 . . . . 161.8(3) ?
C13 C9 C10 U1 . . . . 68.0(3) ?
Si2 C9 C10 U1 . . . . -128.1(3) ?
C9 C10 C11 C12 . . . . 3.1(4) ?
U1 C10 C11 C12 . . . . -68.1(3) ?
C9 C10 C11 U1 . . . . 71.2(3) ?
C10 C11 C12 C13 . . . . -2.8(4) ?
U1 C11 C12 C13 . . . . -70.5(3) ?
C10 C11 C12 U1 . . . . 67.7(3) ?
C11 C12 C13 C9 . . . . 1.6(4) ?
U1 C12 C13 C9 . . . . -68.1(3) ?
C10 C9 C13 C12 . . . . 0.3(4) ?
Si2 C9 C13 C12 . . . . -163.7(3) ?
C22 Si3 C17 C18 . . . . -45.2(4) ?
C23 Si3 C17 C18 . . . . 73.3(4) ?
C24 Si3 C17 C18 . . . . -169.5(4) ?
C22 Si3 C17 C21 . . . . 153.2(3) ?
C23 Si3 C17 C21 . . . . -88.3(4) ?
C24 Si3 C17 C21 . . . . 28.9(4) ?
C21 C17 C18 C19 . . . . 2.5(4) ?
Si3 C17 C18 C19 . . . . -161.9(3) ?
C17 C18 C19 C20 . . . . -1.5(4) ?
C18 C19 C20 C21 . . . . 0.0(4) ?
C18 C19 C20 U1 . . . . -69.3(3) ?
C19 C20 C21 C17 . . . . 1.6(4) ?
U1 C20 C21 C17 . . . . 72.3(3) ?
C19 C20 C21 U1 . . . . -70.8(3) ?
C18 C17 C21 C20 . . . . -2.5(4) ?
Si3 C17 C21 C20 . . . . 162.1(3) ?
C18 C17 C21 U1 . . . . 67.2(3) ?
Si3 C17 C21 U1 . . . . -128.1(3) ?

_cod_database_fobs_code 2243782
